data_7115196
loop_
_publ_author_name
'Jensen, Paul'
'Batten, Stuart R.'
'Fallon, Gary D.'
'Moubaraki, Boujemaa'
'Murray, Keith S.'
'Price, David J.'

_publ_contact_author
;
    Prof. K.S. Murray
    Department of Chemistry
    Monash University
    Clayton, Vic. 3168
    AUSTRALIA
;
_publ_section_title
;
 Structural isomers of M(dca)2 molecule-based magnets. Crystal structure
 of tetrahedrally coordinated sheet-like \b-Zn(dca)2 and \b-Co/Zn(dca)2,
 and the octahedrally coordinated rutile-like \a-Co(dca)2, where dca-- =
 dicyanamide, N(CN)2&#x2212;, and magnetism of \b-Co(dca)2
;
_journal_issue 2
_journal_name_full 'Chemical Communications'
_journal_page_first 177
_journal_paper_doi 10.1039/a808777f
_journal_year 1999
_chemical_formula_sum 'C4 N6 Zn'
_chemical_formula_weight 197.47
_chemical_name_systematic
; 
 ? 
;
_space_group_IT_number 63
_symmetry_cell_setting orthorhombic
_symmetry_Int_Tables_number 63
_symmetry_space_group_name_Hall '-C 2c 2'
_symmetry_space_group_name_H-M 'C m c m'
_atom_sites_solution_hydrogens geom
_atom_sites_solution_primary direct
_atom_sites_solution_secondary difmap
_audit_creation_method SHELXL-97
_cell_angle_alpha 90.00
_cell_angle_beta 90.00
_cell_angle_gamma 90.00
_cell_formula_units_Z 4
_cell_length_a 7.5526(3)
_cell_length_b 12.2167(8)
_cell_length_c 7.5882(4)
_cell_measurement_temperature 293(2)
_cell_volume 700.15(7)
_computing_structure_refinement 'SHELXL-97 (Sheldrick, 1997)'
_computing_structure_solution 'SHELXS-97 (Sheldrick, 1990)'
_diffrn_ambient_temperature 293(2)
_diffrn_measured_fraction_theta_full 0.483
_diffrn_measured_fraction_theta_max 0.483
_diffrn_measurement_device 'Nonius KappaCCD diffractometer'
_diffrn_measurement_method 'omega scans with profile  analysis''
_diffrn_radiation_detector CCD
_diffrn_radiation_monochromator graphite
_diffrn_radiation_source 'X-ray tube'
_diffrn_radiation_type MoKalpha
_diffrn_radiation_wavelength 0.71070
_diffrn_reflns_av_R_equivalents 0.036
_diffrn_reflns_av_sigmaI/netI 0.0242
_diffrn_reflns_limit_h_max 9
_diffrn_reflns_limit_h_min 0
_diffrn_reflns_limit_k_max 17
_diffrn_reflns_limit_k_min 0
_diffrn_reflns_limit_l_max 10
_diffrn_reflns_limit_l_min 0
_diffrn_reflns_number 2534
_diffrn_reflns_theta_full 30.00
_diffrn_reflns_theta_max 30.00
_diffrn_reflns_theta_min 3.17
_exptl_absorpt_coefficient_mu 3.441
_exptl_absorpt_correction_type none
_exptl_crystal_colour colourless
_exptl_crystal_density_diffrn 1.873
_exptl_crystal_density_method 'not measured'
_exptl_crystal_description prismatic
_exptl_crystal_F_000 384
_exptl_crystal_size_max 0.3
_exptl_crystal_size_mid 0.2
_exptl_crystal_size_min 0.1
_refine_diff_density_max 1.072
_refine_diff_density_min -0.778
_refine_diff_density_rms 0.151
_refine_ls_extinction_method none
_refine_ls_goodness_of_fit_ref 1.217
_refine_ls_hydrogen_treatment mixed
_refine_ls_matrix_type full
_refine_ls_number_parameters 39
_refine_ls_number_reflns 567
_refine_ls_number_restraints 0
_refine_ls_restrained_S_all 1.217
_refine_ls_R_factor_all 0.0438
_refine_ls_R_factor_gt 0.0390
_refine_ls_shift/su_max 0.000
_refine_ls_shift/su_mean 0.000
_refine_ls_structure_factor_coef Fsqd
_refine_ls_weighting_details 'w=1/[\s^2^(Fo^2^)+(0.0721P)^2^+0.5258P] where P=(Fo^2^+2Fc^2^)/3'
_refine_ls_weighting_scheme calc
_refine_ls_wR_factor_gt 0.1208
_refine_ls_wR_factor_ref 0.1246
_reflns_number_gt 512
_reflns_number_total 567
_reflns_threshold_expression >2sigma(I)
_cod_data_source_file 808777f.txt
_cod_data_source_block betaZn(dca)2(293K)
_cod_depositor_comments
;
The following automatic conversions were performed:

'_refine_ls_weighting_scheme' value 'calc
w=1/[\s^2^(Fo^2^)+(0.0721P)^2^+0.5258P] where P=(Fo^2^+2Fc^2^)/3' was
changed to 'calc'. New tag '_refine_ls_weighting_details' was
created. The value of the new tag was set to
'w=1/[\s^2^(Fo^2^)+(0.0721P)^2^+0.5258P] where P=(Fo^2^+2Fc^2^)/3'.

Automatic conversion script
Id: cif_fix_values 3143 2015-03-26 13:38:13Z robertas 
;
_cod_original_sg_symbol_H-M 'C m c m    '
_cod_database_code 7115196

loop_
_symmetry_equiv_pos_as_xyz
'x, y, z'
'x, -y, -z'
'x, y, -z+1/2'
'x, -y, z+1/2'
'x+1/2, y+1/2, z'
'x+1/2, -y+1/2, -z'
'x+1/2, y+1/2, -z+1/2'
'x+1/2, -y+1/2, z+1/2'
'-x, -y, -z'
'-x, y, z'
'-x, -y, z-1/2'
'-x, y, -z-1/2'
'-x+1/2, -y+1/2, -z'
'-x+1/2, y+1/2, z'
'-x+1/2, -y+1/2, z-1/2'
'-x+1/2, y+1/2, -z-1/2'

loop_
_atom_site_label
_atom_site_type_symbol
_atom_site_fract_x
_atom_site_fract_y
_atom_site_fract_z
_atom_site_U_iso_or_equiv
_atom_site_adp_type
_atom_site_occupancy
_atom_site_calc_flag
_atom_site_refinement_flags
Zn1 Zn 0.0000 0.10053(5) 0.2500 0.0460(3) Uani 1 d S
N1 N 0.0000 0.1892(3) 0.0362(5) 0.0669(11) Uani 1 d S
N2 N 0.0000 0.2746(5) -0.2500 0.083(3) Uani 1 d S
N3 N 0.2104(5) 0.0062(4) 0.2500 0.0635(10) Uani 1 d S
N4 N 0.5000 -0.0631(9) 0.330(2) 0.100(5) Uani 0.50 d SP
C1 C 0.0000 0.2236(3) -0.1009(6) 0.0585(11) Uani 1 d S
C2 C 0.3506(6) -0.0196(4) 0.2858(12) 0.060(2) Uani 0.50 d P

loop_
_atom_site_aniso_label
_atom_site_aniso_U_11
_atom_site_aniso_U_22
_atom_site_aniso_U_33
_atom_site_aniso_U_23
_atom_site_aniso_U_13
_atom_site_aniso_U_12
Zn1 0.0479(5) 0.0547(4) 0.0354(4) 0.000 0.000 0.000
N1 0.103(3) 0.063(2) 0.0344(17) 0.0032(15) 0.000 0.000
N2 0.171(8) 0.042(2) 0.036(3) 0.000 0.000 0.000
N3 0.0400(18) 0.072(2) 0.079(3) 0.000 0.000 -0.0030(17)
N4 0.042(4) 0.079(5) 0.180(16) 0.000 0.000 0.000
C1 0.094(3) 0.0412(17) 0.0400(19) -0.0060(14) 0.000 0.000
C2 0.042(3) 0.052(2) 0.085(8) 0.015 0.009 -0.0075(18)

loop_
_atom_type_symbol
_atom_type_description
_atom_type_scat_dispersion_real
_atom_type_scat_dispersion_imag
_atom_type_scat_source
Zn Zn 0.2839 1.4301 'International Tables Vol C Tables 4.2.6.8 and 6.1.1.4'
N N 0.0061 0.0033 'International Tables Vol C Tables 4.2.6.8 and 6.1.1.4'
C C 0.0033 0.0016 'International Tables Vol C Tables 4.2.6.8 and 6.1.1.4'

loop_
_geom_angle_atom_site_label_1
_geom_angle_atom_site_label_2
_geom_angle_atom_site_label_3
_geom_angle
_geom_angle_site_symmetry_1
_geom_angle_site_symmetry_3
N1 Zn1 N1 112.5(2) 3 .
N1 Zn1 N3 109.03(8) 3 10
N1 Zn1 N3 109.03(9) . 10
N1 Zn1 N3 109.03(9) 3 .
N1 Zn1 N3 109.03(8) . .
N3 Zn1 N3 108.1(2) 10 .
C1 N1 Zn1 168.3(4) . .
C1 N2 C1 122.3(5) 3_554 .
C2 N3 Zn1 156.3(4) . .
C2 N4 C2 121.8(11) . 10_655
N1 C1 N2 173.2(5) . .
N3 C2 N4 171.5(7) . .

loop_
_geom_bond_atom_site_label_1
_geom_bond_atom_site_label_2
_geom_bond_distance
_geom_bond_site_symmetry_2
Zn1 N1 1.951(4) 3
Zn1 N1 1.951(4) .
Zn1 N3 1.963(4) 10
Zn1 N3 1.963(4) .
N1 C1 1.122(6) .
N2 C1 1.292(5) 3_554
N2 C1 1.292(5) .
N3 C2 1.138(6) .
N4 C2 1.292(8) .
N4 C2 1.292(8) 10_655
